data_4126798
loop_
_publ_author_name
'Okumura, Mikiko'
'Shved, Alexander S.'
'Sarlah, David'

_publ_section_title
;
 Palladium-Catalyzed Dearomative syn-1,4-Carboamination.
;
_journal_name_full 'Journal of the American Chemical Society'
_journal_paper_doi 10.1021/jacs.7b11663
_journal_year 2017
_chemical_formula_moiety 'C22 H21 N3 O4'
_chemical_formula_sum 'C22 H21 N3 O4'
_chemical_formula_weight 391.42
_space_group_crystal_system monoclinic
_space_group_IT_number 14
_space_group_name_Hall '-P 2ybc'
_space_group_name_H-M_alt 'P 1 21/c 1'
_symmetry_space_group_name_Hall '-P 2ybc'
_symmetry_space_group_name_H-M 'P 1 21/c 1'
_atom_sites_solution_hydrogens mixed
_atom_sites_solution_primary dual
_audit_creation_date 2017-10-15
_audit_creation_method
;
Olex2 1.2
(compiled 2017.03.28 svn.r3405 for OlexSys, GUI svn.r5335)
;
_cell_angle_alpha 90
_cell_angle_beta 102.1558(9)
_cell_angle_gamma 90
_cell_formula_units_Z 4
_cell_length_a 12.8590(4)
_cell_length_b 10.0892(3)
_cell_length_c 15.2092(4)
_cell_measurement_reflns_used 9144
_cell_measurement_temperature 100
_cell_measurement_theta_max 68.25
_cell_measurement_theta_min 3.52
_cell_volume 1928.95(10)
_computing_cell_refinement 'SAINT v8.34A (Bruker, 2013)'
_computing_data_reduction 'SAINT v8.34A (Bruker, 2013)'
_computing_molecular_graphics 'Olex2 (Dolomanov et al., 2009)'
_computing_publication_material 'Olex2 (Dolomanov et al., 2009)'
_computing_structure_refinement 'XL (Sheldrick, 2008)'
_computing_structure_solution 'ShelXT (Sheldrick, 2015)'
_diffrn_ambient_temperature 100.02
_diffrn_detector 'Bruker Photon 100 area detector'
_diffrn_detector_type 'photon counter area detector'
_diffrn_measured_fraction_theta_full 0.999
_diffrn_measured_fraction_theta_max 0.999
_diffrn_measurement_device 'kappa diffractometer'
_diffrn_measurement_device_type 'Bruker D8 Venture/Photon 100'
_diffrn_measurement_method 'profile data from \f and \w scans'
_diffrn_radiation_monochromator 'multilayer mirrors'
_diffrn_radiation_probe x-ray
_diffrn_radiation_type CuK\a
_diffrn_radiation_wavelength 1.54178
_diffrn_reflns_av_R_equivalents 0.0364
_diffrn_reflns_av_unetI/netI 0.0135
_diffrn_reflns_Laue_measured_fraction_full 0.999
_diffrn_reflns_Laue_measured_fraction_max 0.999
_diffrn_reflns_limit_h_max 15
_diffrn_reflns_limit_h_min -15
_diffrn_reflns_limit_k_max 12
_diffrn_reflns_limit_k_min -12
_diffrn_reflns_limit_l_max 18
_diffrn_reflns_limit_l_min -18
_diffrn_reflns_number 45426
_diffrn_reflns_point_group_measured_fraction_full 0.999
_diffrn_reflns_point_group_measured_fraction_max 0.999
_diffrn_reflns_theta_full 67.679
_diffrn_reflns_theta_max 68.306
_diffrn_reflns_theta_min 3.516
_diffrn_source 'microfocus sealed X-ray tube'
_diffrn_source_target Cu
_diffrn_source_type 'Incoatec I\ms'
_diffrn_standards_number 0
_exptl_absorpt_coefficient_mu 0.773
_exptl_absorpt_correction_T_max 0.9097
_exptl_absorpt_correction_T_min 0.8560
_exptl_absorpt_correction_type multi-scan
_exptl_absorpt_process_details
'SADABS-2014/4 (Bruker,2014/4) was used for absorption correction. wR2(int) was 0.0766 before and 0.0557 after correction. The Ratio of minimum to maximum transmission is 0.9410. The \l/2 correction factor is 0.00150.'
_exptl_crystal_colour colourless
_exptl_crystal_colour_primary colourless
_exptl_crystal_density_diffrn 1.348
_exptl_crystal_description prism
_exptl_crystal_F_000 824
_exptl_crystal_recrystallization_method 'Cyrstalization was done in dichloromethane/pentane.'
_exptl_crystal_size_max 0.225
_exptl_crystal_size_mid 0.221
_exptl_crystal_size_min 0.166
_refine_diff_density_max 0.292
_refine_diff_density_min -0.269
_refine_diff_density_rms 0.075
_refine_ls_extinction_coef 0.0195(6)
_refine_ls_extinction_expression Fc^*^=kFc[1+0.001xFc^2^\l^3^/sin(2\q)]^-1/4^
_refine_ls_extinction_method 'SHELXL-2014/7 (Sheldrick 2014'
_refine_ls_goodness_of_fit_ref 1.073
_refine_ls_hydrogen_treatment mixed
_refine_ls_matrix_type full
_refine_ls_number_parameters 268
_refine_ls_number_reflns 3536
_refine_ls_number_restraints 0
_refine_ls_restrained_S_all 1.073
_refine_ls_R_factor_all 0.0391
_refine_ls_R_factor_gt 0.0375
_refine_ls_shift/su_max 0.000
_refine_ls_shift/su_mean 0.000
_refine_ls_structure_factor_coef Fsqd
_refine_ls_weighting_details 'w=1/[\s^2^(Fo^2^)+(0.0468P)^2^+0.8327P] where P=(Fo^2^+2Fc^2^)/3'
_refine_ls_weighting_scheme calc
_refine_ls_wR_factor_gt 0.0911
_refine_ls_wR_factor_ref 0.0925
_reflns_Friedel_coverage 0.000
_reflns_number_gt 3357
_reflns_number_total 3536
_reflns_threshold_expression 'I > 2\s(I)'
_cod_data_source_file ja7b11663_si_002.cif
_cod_data_source_block dd15esa
_cod_database_code 4126798
_shelx_shelxl_version_number 2014/7
_shelx_space_group_comment
;
The symmetry employed for this shelxl refinement is uniquely defined
by the following loop, which should always be used as a source of
symmetry information in preference to the above space-group names.
They are only intended as comments.
;
_shelx_estimated_absorpt_t_max 0.882
_shelx_estimated_absorpt_t_min 0.845
_olex2_refinement_description
;
1. Fixed Uiso
 At 1.2 times of:
  All C(H) groups, All C(H,H) groups
 At 1.5 times of:
  All C(H,H,H) groups, All N(H) groups
2.a Ternary CH refined with riding coordinates:
 C1(H1), C8(H8)
2.b Secondary CH2 refined with riding coordinates:
 C14(H14A,H14B)
2.c Aromatic/amide H refined with riding coordinates:
 C3(H3), C4(H4), C5(H5), C6(H6), C9(H9), C10(H10), C17(H17), C18(H18),
 C20(H20), C21(H21)
2.d Idealised Me refined as rotating group:
 C13(H13A,H13B,H13C), C22(H22A,H22B,H22C)
;
_olex2_exptl_crystal_mounting_method 'The crystal was mounted on a loop with spindle axis of -1 2 4.'
_olex2_submission_original_sample_id SAS-1-064
_olex2_submission_special_instructions 'No special instructions were received'

loop_
_space_group_symop_operation_xyz
'x, y, z'
'-x, y+1/2, -z+1/2'
'-x, -y, -z'
'x, -y-1/2, z-1/2'

loop_
_atom_site_label
_atom_site_type_symbol
_atom_site_fract_x
_atom_site_fract_y
_atom_site_fract_z
_atom_site_U_iso_or_equiv
_atom_site_adp_type
_atom_site_occupancy
_atom_site_site_symmetry_order
_atom_site_calc_flag
_atom_site_refinement_flags_posn
O1 O 0.55982(7) 0.34988(10) 0.46728(7) 0.0318(3) Uani 1 1 d .
O2 O 0.89475(7) 0.50267(9) 0.58828(6) 0.0251(2) Uani 1 1 d .
O3 O 0.43300(8) 1.00382(9) 0.29983(8) 0.0327(3) Uani 1 1 d .
O4 O 0.02196(7) 0.67206(9) 0.13230(6) 0.0245(2) Uani 1 1 d .
N1 N 0.73135(8) 0.60739(10) 0.54149(7) 0.0183(2) Uani 1 1 d .
N2 N 0.63214(8) 0.56123(11) 0.49126(7) 0.0204(2) Uani 1 1 d .
H2 H 0.5761(13) 0.5990(17) 0.5063(11) 0.031 Uiso 1 1 d R
N3 N 0.73853(8) 0.38977(11) 0.52717(7) 0.0214(2) Uani 1 1 d .
C1 C 0.76761(9) 0.74003(12) 0.51691(8) 0.0172(3) Uani 1 1 d .
H1 H 0.8345 0.7620 0.5613 0.021 Uiso 1 1 calc R
C2 C 0.79334(9) 0.74235(11) 0.42435(8) 0.0159(3) Uani 1 1 d .
C3 C 0.89155(9) 0.69256(12) 0.41366(8) 0.0169(3) Uani 1 1 d .
H3 H 0.9393 0.6552 0.4637 0.020 Uiso 1 1 calc R
C4 C 0.91951(9) 0.69734(12) 0.33083(8) 0.0186(3) Uani 1 1 d .
H4 H 0.9867 0.6649 0.3241 0.022 Uiso 1 1 calc R
C5 C 0.84838(10) 0.75004(12) 0.25741(8) 0.0202(3) Uani 1 1 d .
H5 H 0.8670 0.7533 0.2002 0.024 Uiso 1 1 calc R
C6 C 0.75073(10) 0.79773(12) 0.26745(8) 0.0192(3) Uani 1 1 d .
H6 H 0.7019 0.8310 0.2165 0.023 Uiso 1 1 calc R
C7 C 0.72286(9) 0.79769(11) 0.35116(8) 0.0164(3) Uani 1 1 d .
C8 C 0.62208(9) 0.86790(12) 0.36166(8) 0.0184(3) Uani 1 1 d .
H8 H 0.6215 0.9557 0.3310 0.022 Uiso 1 1 calc R
C9 C 0.62037(10) 0.89611(12) 0.45841(8) 0.0209(3) Uani 1 1 d .
H9 H 0.5694 0.9578 0.4705 0.025 Uiso 1 1 calc R
C10 C 0.68526(10) 0.84065(12) 0.52810(8) 0.0204(3) Uani 1 1 d .
H10 H 0.6794 0.8654 0.5871 0.025 Uiso 1 1 calc R
C11 C 0.63506(10) 0.42546(13) 0.49206(9) 0.0223(3) Uani 1 1 d .
C12 C 0.79995(10) 0.50072(12) 0.55589(8) 0.0192(3) Uani 1 1 d .
C13 C 0.77803(11) 0.25406(13) 0.53499(10) 0.0289(3) Uani 1 1 d .
H13A H 0.7298 0.1974 0.4925 0.043 Uiso 1 1 calc GR
H13B H 0.7818 0.2221 0.5964 0.043 Uiso 1 1 calc GR
H13C H 0.8491 0.2514 0.5213 0.043 Uiso 1 1 calc GR
C14 C 0.52084(9) 0.79389(12) 0.31433(9) 0.0215(3) Uani 1 1 d .
H14A H 0.5341 0.7516 0.2590 0.026 Uiso 1 1 calc R
H14B H 0.5051 0.7227 0.3544 0.026 Uiso 1 1 calc R
C15 C 0.42463(10) 0.88419(13) 0.28967(8) 0.0213(3) Uani 1 1 d .
C16 C 0.31962(9) 0.82283(13) 0.25019(8) 0.0191(3) Uani 1 1 d .
C17 C 0.23497(10) 0.90493(13) 0.20975(9) 0.0221(3) Uani 1 1 d .
H17 H 0.2455 0.9981 0.2086 0.026 Uiso 1 1 calc R
C18 C 0.13670(10) 0.85254(13) 0.17159(9) 0.0221(3) Uani 1 1 d .
H18 H 0.0802 0.9093 0.1441 0.027 Uiso 1 1 calc R
C19 C 0.12071(9) 0.71567(13) 0.17354(8) 0.0195(3) Uani 1 1 d .
C20 C 0.20272(10) 0.63286(13) 0.21479(9) 0.0225(3) Uani 1 1 d .
H20 H 0.1913 0.5401 0.2178 0.027 Uiso 1 1 calc R
C21 C 0.30168(10) 0.68692(13) 0.25170(8) 0.0219(3) Uani 1 1 d .
H21 H 0.3583 0.6299 0.2785 0.026 Uiso 1 1 calc R
C22 C 0.00259(11) 0.53220(14) 0.13355(11) 0.0311(3) Uani 1 1 d .
H22A H -0.0706 0.5136 0.1021 0.047 Uiso 1 1 calc GR
H22B H 0.0130 0.5017 0.1960 0.047 Uiso 1 1 calc GR
H22C H 0.0522 0.4857 0.1034 0.047 Uiso 1 1 calc GR

loop_
_atom_site_aniso_label
_atom_site_aniso_U_11
_atom_site_aniso_U_22
_atom_site_aniso_U_33
_atom_site_aniso_U_23
_atom_site_aniso_U_13
_atom_site_aniso_U_12
O1 0.0192(5) 0.0262(5) 0.0516(6) -0.0080(4) 0.0107(4) -0.0050(4)
O2 0.0173(5) 0.0275(5) 0.0283(5) 0.0064(4) -0.0002(4) 0.0012(4)
O3 0.0226(5) 0.0191(5) 0.0512(7) -0.0004(4) -0.0038(4) 0.0030(4)
O4 0.0164(4) 0.0195(5) 0.0356(5) -0.0025(4) 0.0009(4) 0.0010(3)
N1 0.0142(5) 0.0211(5) 0.0191(5) 0.0025(4) 0.0023(4) -0.0014(4)
N2 0.0121(5) 0.0219(5) 0.0270(6) -0.0001(4) 0.0038(4) -0.0017(4)
N3 0.0186(5) 0.0203(6) 0.0266(6) 0.0020(4) 0.0075(4) 0.0006(4)
C1 0.0160(6) 0.0183(6) 0.0166(6) 0.0005(5) 0.0019(4) -0.0023(5)
C2 0.0161(5) 0.0143(5) 0.0166(6) -0.0013(4) 0.0021(4) -0.0026(4)
C3 0.0154(5) 0.0153(6) 0.0187(6) 0.0010(4) 0.0006(4) -0.0014(4)
C4 0.0165(6) 0.0182(6) 0.0217(6) -0.0018(5) 0.0054(5) -0.0002(4)
C5 0.0242(6) 0.0210(6) 0.0160(6) -0.0014(5) 0.0060(5) -0.0004(5)
C6 0.0207(6) 0.0182(6) 0.0169(6) 0.0006(5) -0.0001(5) 0.0005(5)
C7 0.0154(6) 0.0143(5) 0.0188(6) -0.0013(4) 0.0018(4) -0.0018(4)
C8 0.0168(6) 0.0168(6) 0.0209(6) 0.0011(5) 0.0021(5) 0.0019(5)
C9 0.0182(6) 0.0194(6) 0.0263(7) -0.0028(5) 0.0073(5) 0.0017(5)
C10 0.0215(6) 0.0214(6) 0.0196(6) -0.0029(5) 0.0072(5) -0.0010(5)
C11 0.0182(6) 0.0238(6) 0.0270(7) -0.0009(5) 0.0093(5) -0.0018(5)
C12 0.0195(6) 0.0217(6) 0.0175(6) 0.0040(5) 0.0060(5) 0.0003(5)
C13 0.0280(7) 0.0215(7) 0.0401(8) 0.0021(6) 0.0135(6) 0.0026(5)
C14 0.0163(6) 0.0203(6) 0.0261(6) -0.0011(5) 0.0003(5) 0.0022(5)
C15 0.0196(6) 0.0206(6) 0.0228(6) 0.0015(5) 0.0021(5) 0.0025(5)
C16 0.0170(6) 0.0209(6) 0.0197(6) 0.0007(5) 0.0042(5) 0.0035(5)
C17 0.0196(6) 0.0181(6) 0.0276(7) 0.0023(5) 0.0028(5) 0.0022(5)
C18 0.0175(6) 0.0208(6) 0.0267(6) 0.0023(5) 0.0016(5) 0.0051(5)
C19 0.0156(6) 0.0227(6) 0.0208(6) -0.0024(5) 0.0053(5) 0.0011(5)
C20 0.0219(6) 0.0176(6) 0.0274(7) 0.0002(5) 0.0039(5) 0.0019(5)
C21 0.0192(6) 0.0206(6) 0.0243(6) 0.0017(5) 0.0010(5) 0.0057(5)
C22 0.0220(7) 0.0208(7) 0.0482(9) -0.0064(6) 0.0021(6) -0.0015(5)

loop_
_atom_type_symbol
_atom_type_description
_atom_type_scat_dispersion_real
_atom_type_scat_dispersion_imag
_atom_type_scat_source
C C 0.0181 0.0091 'International Tables Vol C Tables 4.2.6.8 and 6.1.1.4'
H H 0.0000 0.0000 'International Tables Vol C Tables 4.2.6.8 and 6.1.1.4'
N N 0.0311 0.0180 'International Tables Vol C Tables 4.2.6.8 and 6.1.1.4'
O O 0.0492 0.0322 'International Tables Vol C Tables 4.2.6.8 and 6.1.1.4'

loop_
_geom_angle_atom_site_label_1
_geom_angle_atom_site_label_2
_geom_angle_atom_site_label_3
_geom_angle
C19 O4 C22 117.29(10)
N2 N1 C1 116.91(9)
C12 N1 N2 107.55(10)
C12 N1 C1 121.12(9)
N1 N2 H2 114.0(10)
C11 N2 N1 107.65(10)
C11 N2 H2 116.7(11)
C11 N3 C12 110.60(10)
C11 N3 C13 124.81(11)
C12 N3 C13 124.58(11)
N1 C1 H1 107.4
N1 C1 C2 112.87(9)
N1 C1 C10 108.25(9)
C2 C1 H1 107.4
C10 C1 H1 107.4
C10 C1 C2 113.11(10)
C3 C2 C1 118.81(10)
C7 C2 C1 121.06(10)
C7 C2 C3 120.08(11)
C2 C3 H3 119.8
C4 C3 C2 120.50(11)
C4 C3 H3 119.8
C3 C4 H4 120.3
C3 C4 C5 119.46(11)
C5 C4 H4 120.3
C4 C5 H5 119.9
C6 C5 C4 120.20(11)
C6 C5 H5 119.9
C5 C6 H6 119.5
C5 C6 C7 121.00(11)
C7 C6 H6 119.5
C2 C7 C8 121.97(11)
C6 C7 C2 118.70(11)
C6 C7 C8 119.11(10)
C7 C8 H8 106.8
C7 C8 C14 112.42(10)
C9 C8 C7 112.39(10)
C9 C8 H8 106.8
C9 C8 C14 111.34(10)
C14 C8 H8 106.8
C8 C9 H9 117.8
C10 C9 C8 124.45(11)
C10 C9 H9 117.8
C1 C10 H10 118.9
C9 C10 C1 122.29(11)
C9 C10 H10 118.9
O1 C11 N2 126.88(12)
O1 C11 N3 126.37(12)
N2 C11 N3 106.74(10)
O2 C12 N1 127.25(12)
O2 C12 N3 126.66(11)
N1 C12 N3 106.08(10)
N3 C13 H13A 109.5
N3 C13 H13B 109.5
N3 C13 H13C 109.5
H13A C13 H13B 109.5
H13A C13 H13C 109.5
H13B C13 H13C 109.5
C8 C14 H14A 109.0
C8 C14 H14B 109.0
H14A C14 H14B 107.8
C15 C14 C8 112.88(10)
C15 C14 H14A 109.0
C15 C14 H14B 109.0
O3 C15 C14 121.15(11)
O3 C15 C16 120.68(11)
C16 C15 C14 118.15(11)
C17 C16 C15 118.98(11)
C21 C16 C15 122.78(11)
C21 C16 C17 118.24(11)
C16 C17 H17 119.5
C18 C17 C16 121.03(12)
C18 C17 H17 119.5
C17 C18 H18 120.2
C17 C18 C19 119.70(11)
C19 C18 H18 120.2
O4 C19 C18 115.81(11)
O4 C19 C20 123.95(11)
C20 C19 C18 120.23(11)
C19 C20 H20 120.3
C19 C20 C21 119.37(12)
C21 C20 H20 120.3
C16 C21 H21 119.3
C20 C21 C16 121.40(11)
C20 C21 H21 119.3
O4 C22 H22A 109.5
O4 C22 H22B 109.5
O4 C22 H22C 109.5
H22A C22 H22B 109.5
H22A C22 H22C 109.5
H22B C22 H22C 109.5

loop_
_geom_bond_atom_site_label_1
_geom_bond_atom_site_label_2
_geom_bond_distance
O1 C11 1.2272(16)
O2 C12 1.2150(16)
O3 C15 1.2188(16)
O4 C19 1.3653(15)
O4 C22 1.4337(16)
N1 N2 1.4203(14)
N1 C1 1.4904(15)
N1 C12 1.3795(16)
N2 H2 0.886(17)
N2 C11 1.3703(17)
N3 C11 1.3733(16)
N3 C12 1.3865(16)
N3 C13 1.4565(17)
C1 H1 1.0000
C1 C2 1.5126(16)
C1 C10 1.5023(17)
C2 C3 1.4000(16)
C2 C7 1.3954(16)
C3 H3 0.9500
C3 C4 1.3818(17)
C4 H4 0.9500
C4 C5 1.3914(17)
C5 H5 0.9500
C5 C6 1.3829(17)
C6 H6 0.9500
C6 C7 1.3934(17)
C7 C8 1.5146(16)
C8 H8 1.0000
C8 C9 1.5034(17)
C8 C14 1.5414(16)
C9 H9 0.9500
C9 C10 1.3268(18)
C10 H10 0.9500
C13 H13A 0.9800
C13 H13B 0.9800
C13 H13C 0.9800
C14 H14A 0.9900
C14 H14B 0.9900
C14 C15 1.5186(17)
C15 C16 1.4918(17)
C16 C17 1.4027(17)
C16 C21 1.3915(18)
C17 H17 0.9500
C17 C18 1.3799(18)
C18 H18 0.9500
C18 C19 1.3973(18)
C19 C20 1.3875(18)
C20 H20 0.9500
C20 C21 1.3897(18)
C21 H21 0.9500
C22 H22A 0.9800
C22 H22B 0.9800
C22 H22C 0.9800

loop_
_geom_hbond_atom_site_label_D
_geom_hbond_atom_site_label_H
_geom_hbond_atom_site_label_A
_geom_hbond_distance_DH
_geom_hbond_distance_HA
_geom_hbond_distance_DA
_geom_hbond_angle_DHA
_geom_hbond_site_symmetry_A
N2 H2 O1 0.886(17) 1.944(17) 2.8197(14) 169.2(15) 3_666

loop_
_geom_torsion_atom_site_label_1
_geom_torsion_atom_site_label_2
_geom_torsion_atom_site_label_3
_geom_torsion_atom_site_label_4
_geom_torsion
O3 C15 C16 C17 11.65(19)
O3 C15 C16 C21 -168.33(13)
O4 C19 C20 C21 177.40(11)
N1 N2 C11 O1 168.77(12)
N1 N2 C11 N3 -10.45(13)
N1 C1 C2 C3 -79.81(13)
N1 C1 C2 C7 102.72(12)
N1 C1 C10 C9 -106.98(13)
N2 N1 C1 C2 -66.80(13)
N2 N1 C1 C10 59.18(13)
N2 N1 C12 O2 172.06(12)
N2 N1 C12 N3 -8.87(12)
C1 N1 N2 C11 152.41(10)
C1 N1 C12 O2 33.87(19)
C1 N1 C12 N3 -147.05(10)
C1 C2 C3 C4 -177.66(11)
C1 C2 C7 C6 179.72(10)
C1 C2 C7 C8 5.13(17)
C2 C1 C10 C9 18.87(16)
C2 C3 C4 C5 -1.13(18)
C2 C7 C8 C9 12.52(16)
C2 C7 C8 C14 -114.04(12)
C3 C2 C7 C6 2.29(17)
C3 C2 C7 C8 -172.29(11)
C3 C4 C5 C6 0.28(18)
C4 C5 C6 C7 1.90(18)
C5 C6 C7 C2 -3.17(18)
C5 C6 C7 C8 171.58(11)
C6 C7 C8 C9 -162.05(11)
C6 C7 C8 C14 71.39(14)
C7 C2 C3 C4 -0.18(17)
C7 C8 C9 C10 -14.95(17)
C7 C8 C14 C15 -155.83(10)
C8 C9 C10 C1 -1.08(19)
C8 C14 C15 O3 6.50(18)
C8 C14 C15 C16 -175.14(10)
C9 C8 C14 C15 77.05(13)
C10 C1 C2 C3 156.86(11)
C10 C1 C2 C7 -20.61(15)
C11 N3 C12 O2 -178.40(12)
C11 N3 C12 N1 2.52(13)
C12 N1 N2 C11 12.20(13)
C12 N1 C1 C2 67.73(14)
C12 N1 C1 C10 -166.28(11)
C12 N3 C11 O1 -174.16(13)
C12 N3 C11 N2 5.07(14)
C13 N3 C11 O1 4.6(2)
C13 N3 C11 N2 -176.13(11)
C13 N3 C12 O2 2.8(2)
C13 N3 C12 N1 -176.29(11)
C14 C8 C9 C10 112.19(13)
C14 C15 C16 C17 -166.73(11)
C14 C15 C16 C21 13.29(18)
C15 C16 C17 C18 179.38(11)
C15 C16 C21 C20 179.62(11)
C16 C17 C18 C19 0.34(19)
C17 C16 C21 C20 -0.36(19)
C17 C18 C19 O4 -178.42(11)
C17 C18 C19 C20 0.96(19)
C18 C19 C20 C21 -1.93(19)
C19 C20 C21 C16 1.64(19)
C21 C16 C17 C18 -0.64(19)
C22 O4 C19 C18 -179.59(12)
C22 O4 C19 C20 1.05(18)
